data_7222662
loop_
_publ_author_name
'Eisenmann, B.'
'Schaefer, H.'

_publ_section_title
;
 Zintlphasen mit binaeren Anionen: Zur Kenntnis von Ba Ge2 P2 und Ba Ge2
 As2
;
_journal_name_full
;
Zeitschrift fuer Naturforschung, Teil B. Anorganische Chemie, Organische 
Chemie (33,1978-41,1986)
;
_journal_page_first 415
_journal_page_last 419
_journal_volume 36
_journal_year 1981
_chemical_formula_sum 'Ba Ge2 P2'
_space_group_IT_number 105
_symmetry_space_group_name_Hall 'P 4c -2'
_symmetry_space_group_name_H-M 'P 42 m c'
_cell_angle_alpha 90
_cell_angle_beta 90
_cell_angle_gamma 90
_cell_formula_units_Z 4
_cell_length_a 7.618
_cell_length_b 7.618
_cell_length_c 8.5
_cell_volume 493.288
_citation_journal_id_ASTM ZNBAD2
_cod_data_source_file Eisenmann_ZNBAD2_1981_1316.cif
_cod_data_source_block Ba1Ge2P2
_cod_original_cell_volume 493.2884
_cod_original_formula_sum 'Ba1 Ge2 P2'
_cod_database_code 7222662

loop_
_symmetry_equiv_pos_as_xyz
x,y,z
-y,x,z+1/2
-x,-y,z
y,-x,z+1/2
-x,y,z
-y,-x,z+1/2
x,-y,z
y,x,z+1/2

loop_
_atom_site_label
_atom_site_type_symbol
_atom_site_fract_x
_atom_site_fract_y
_atom_site_fract_z
_atom_site_occupancy
_atom_site_U_iso_or_equiv
Ge1 Ge+2 0.3318 0.5 0.8655 1 0.0
Ba2 Ba+2 0.5 0 0.0276 1 0.0
Ba1 Ba+2 0 0 0 1 0.0
P1 P-3 0.2315 0.2488 0.2564 1 0.0
Ge2 Ge+2 0.5 0.1656 0.6141 1 0.0
